data_2213072
loop_
_publ_author_name
'Wang, Ming-Hui'
'Wu, Jing-Gui'
'Luan, Guo-You'

_publ_section_title
<i>catena</i>-Poly[[(1,10-phenanthroline-\k^2^<i>N</i>,<i>N</i>')copper(II)]-\m-5-hydroxyisophthalato-\k^2^<i>O</i>^1^:<i>O</i>^3^]
_journal_coeditor_code ZL2006
_journal_issue 4
_journal_name_full 'Acta Crystallographica Section E'
_journal_page_first m1039
_journal_page_last m1041
_journal_paper_doi 10.1107/S1600536807010999
_journal_volume 63
_journal_year 2007
_chemical_formula_iupac '[Cu (C8 H4 O5) (C10 H8 N2)]'
_chemical_formula_moiety 'C20 H12 Cu N2 O5'
_chemical_formula_sum 'C20 H12 Cu N2 O5'
_chemical_formula_weight 423.86
_chemical_name_systematic
;
catena-[[(1,10-phenanthroline-\k^2^N,N')copper(II)]-\m-5-
hydroxyisophthalato-\k^2^O^1^:O^3^]
;
_space_group_IT_number 14
_symmetry_cell_setting monoclinic
_symmetry_space_group_name_Hall '-P 2yn'
_symmetry_space_group_name_H-M 'P 1 21/n 1'
_atom_sites_solution_hydrogens geom
_atom_sites_solution_primary direct
_atom_sites_solution_secondary difmap
_audit_creation_method SHELXL-97
_cell_angle_alpha 90.00
_cell_angle_beta 99.599(14)
_cell_angle_gamma 90.00
_cell_formula_units_Z 4
_cell_length_a 10.007(2)
_cell_length_b 15.251(4)
_cell_length_c 11.5785(17)
_cell_measurement_reflns_used 23
_cell_measurement_temperature 293(2)
_cell_measurement_theta_max 14.42
_cell_measurement_theta_min 2.68
_cell_volume 1742.3(6)
_computing_cell_refinement XSCANS
_computing_data_collection 'XSCANS (Bruker, 2001)'
_computing_data_reduction XSCANS
_computing_molecular_graphics 'SHELXTL (Bruker, 2001)'
_computing_publication_material SHELXTL
_computing_structure_refinement 'SHELXL97 (Sheldrick, 1997)'
_computing_structure_solution 'SHELXS97 (Sheldrick, 1997)'
_diffrn_ambient_temperature 293(2)
_diffrn_measured_fraction_theta_full 0.999
_diffrn_measured_fraction_theta_max 0.999
_diffrn_measurement_device_type 'Bruker P4'
_diffrn_measurement_method \w
_diffrn_radiation_monochromator graphite
_diffrn_radiation_source 'fine-focus sealed tube'
_diffrn_radiation_type MoK\a
_diffrn_radiation_wavelength 0.71073
_diffrn_reflns_av_R_equivalents 0.0174
_diffrn_reflns_av_sigmaI/netI 0.0303
_diffrn_reflns_limit_h_max 1
_diffrn_reflns_limit_h_min -12
_diffrn_reflns_limit_k_max 1
_diffrn_reflns_limit_k_min -19
_diffrn_reflns_limit_l_max 15
_diffrn_reflns_limit_l_min -14
_diffrn_reflns_number 5002
_diffrn_reflns_theta_full 27.50
_diffrn_reflns_theta_max 27.50
_diffrn_reflns_theta_min 2.23
_diffrn_standards_decay_% 0
_diffrn_standards_interval_count 97
_diffrn_standards_number 3
_exptl_absorpt_coefficient_mu 1.290
_exptl_absorpt_correction_T_max 0.7237
_exptl_absorpt_correction_T_min 0.6475
_exptl_absorpt_correction_type psi-scan
_exptl_absorpt_process_details '(North et al., 1968)'
_exptl_crystal_colour colorless
_exptl_crystal_density_diffrn 1.616
_exptl_crystal_density_method 'not measured'
_exptl_crystal_description block
_exptl_crystal_F_000 860
_exptl_crystal_size_max 0.37
_exptl_crystal_size_mid 0.32
_exptl_crystal_size_min 0.27
_refine_diff_density_max 0.632
_refine_diff_density_min -0.398
_refine_ls_extinction_method none
_refine_ls_goodness_of_fit_ref 1.046
_refine_ls_hydrogen_treatment constr
_refine_ls_matrix_type full
_refine_ls_number_parameters 253
_refine_ls_number_reflns 3987
_refine_ls_number_restraints 0
_refine_ls_restrained_S_all 1.046
_refine_ls_R_factor_all 0.0390
_refine_ls_R_factor_gt 0.0338
_refine_ls_shift/su_max 0.000
_refine_ls_shift/su_mean 0.000
_refine_ls_structure_factor_coef Fsqd
_refine_ls_weighting_details 'calc w=1/[\s^2^(Fo^2^)+(0.0576P)^2^+0.5015P] where P=(Fo^2^+2Fc^2^)/3'
_refine_ls_weighting_scheme calc
_refine_ls_wR_factor_gt 0.0927
_refine_ls_wR_factor_ref 0.0970
_reflns_number_gt 3555
_reflns_number_total 3987
_reflns_threshold_expression I>2\s(I)
_cod_data_source_file zl2006.cif
_cod_data_source_block I
_cod_original_cell_volume 1742.4(6)
_cod_original_sg_symbol_H-M 'P 21/n'
_cod_database_code 2213072
_cod_database_fobs_code 2213072

loop_
_symmetry_equiv_pos_as_xyz
'x, y, z'
'-x+1/2, y+1/2, -z+1/2'
'-x, -y, -z'
'x-1/2, -y-1/2, z-1/2'

loop_
_atom_site_type_symbol
_atom_site_label
_atom_site_fract_x
_atom_site_fract_y
_atom_site_fract_z
_atom_site_U_iso_or_equiv
_atom_site_adp_type
_atom_site_calc_flag
_atom_site_refinement_flags
_atom_site_occupancy
Cu Cu1 0.08407(2) 0.024482(14) 0.745297(19) 0.02733(9) Uani d . 1
C C1 -0.08662(18) 0.15441(13) 0.77950(17) 0.0304(4) Uani d . 1
C C2 -0.16083(18) 0.21309(12) 0.85242(17) 0.0287(4) Uani d . 1
C C3 -0.12890(19) 0.21034(12) 0.97398(17) 0.0310(4) Uani d . 1
H H3A -0.0656 0.1700 1.0099 0.037 Uiso calc R 1
C C4 -0.1912(2) 0.26779(13) 1.04233(17) 0.0343(4) Uani d . 1
C C5 -0.28763(19) 0.32682(12) 0.98867(17) 0.0320(4) Uani d . 1
H H5A -0.3284 0.3659 1.0338 0.038 Uiso calc R 1
C C6 -0.32299(18) 0.32739(12) 0.86757(16) 0.0281(4) Uani d . 1
C C7 -0.25925(19) 0.27096(12) 0.79922(16) 0.0297(4) Uani d . 1
H H7A -0.2826 0.2721 0.7181 0.036 Uiso calc R 1
C C8 -0.42771(18) 0.39034(12) 0.80898(16) 0.0281(4) Uani d . 1
C C9 0.2130(2) -0.07729(14) 0.56790(18) 0.0388(4) Uani d . 1
H H9A 0.1262 -0.0916 0.5304 0.047 Uiso calc R 1
C C10 0.3244(3) -0.10945(17) 0.5228(2) 0.0504(6) Uani d . 1
H H10A 0.3112 -0.1451 0.4567 0.060 Uiso calc R 1
C C11 0.4531(3) -0.08854(17) 0.5759(2) 0.0525(6) Uani d . 1
H H11A 0.5275 -0.1095 0.5458 0.063 Uiso calc R 1
C C12 0.4718(2) -0.03522(15) 0.6760(2) 0.0425(5) Uani d . 1
C C13 0.6008(2) -0.00800(19) 0.7377(2) 0.0507(6) Uani d . 1
H H13A 0.6791 -0.0264 0.7115 0.061 Uiso calc R 1
C C14 0.6113(2) 0.04390(17) 0.8333(3) 0.0500(6) Uani d . 1
H H14A 0.6967 0.0593 0.8729 0.060 Uiso calc R 1
C C15 0.4937(2) 0.07549(14) 0.8748(2) 0.0412(5) Uani d . 1
C C16 0.4954(3) 0.13224(17) 0.9705(2) 0.0515(6) Uani d . 1
H H16A 0.5776 0.1517 1.0122 0.062 Uiso calc R 1
C C17 0.3769(3) 0.15884(19) 1.0023(2) 0.0578(7) Uani d . 1
H H17A 0.3776 0.1967 1.0654 0.069 Uiso calc R 1
C C18 0.2540(2) 0.12874(17) 0.9394(2) 0.0510(6) Uani d . 1
H H18A 0.1736 0.1473 0.9618 0.061 Uiso calc R 1
C C19 0.3657(2) 0.04922(13) 0.81644(18) 0.0336(4) Uani d . 1
C C20 0.3543(2) -0.00615(13) 0.71579(18) 0.0322(4) Uani d . 1
N N1 0.22717(17) -0.02698(10) 0.66256(15) 0.0319(3) Uani d . 1
N N2 0.24789(17) 0.07461(12) 0.84875(16) 0.0362(4) Uani d . 1
O O1 -0.07652(19) 0.17430(11) 0.67881(14) 0.0485(4) Uani d . 1
O O2 -0.03444(14) 0.08566(9) 0.83212(13) 0.0359(3) Uani d . 1
O O3 -0.1598(2) 0.26896(13) 1.16103(13) 0.0582(5) Uani d . 1
H H3B -0.1105 0.2272 1.1833 0.087 Uiso calc R 1
O O4 -0.43805(14) 0.46356(9) 0.85927(13) 0.0325(3) Uani d . 1
O O5 -0.50007(15) 0.37104(10) 0.71426(13) 0.0405(3) Uani d . 1

loop_
_atom_site_aniso_label
_atom_site_aniso_U_11
_atom_site_aniso_U_22
_atom_site_aniso_U_33
_atom_site_aniso_U_12
_atom_site_aniso_U_13
_atom_site_aniso_U_23
Cu1 0.02539(14) 0.02328(13) 0.03273(14) 0.00032(8) 0.00316(9) -0.00318(8)
C1 0.0290(9) 0.0270(9) 0.0349(9) 0.0008(7) 0.0041(7) -0.0035(7)
C2 0.0286(8) 0.0248(8) 0.0325(9) 0.0008(7) 0.0045(7) -0.0019(7)
C3 0.0325(9) 0.0256(9) 0.0331(9) 0.0058(7) 0.0005(7) 0.0012(7)
C4 0.0394(10) 0.0324(10) 0.0292(9) 0.0046(8) 0.0000(8) -0.0009(7)
C5 0.0360(10) 0.0272(9) 0.0321(9) 0.0067(7) 0.0037(7) -0.0041(7)
C6 0.0278(8) 0.0225(8) 0.0326(9) 0.0012(6) 0.0012(7) -0.0003(7)
C7 0.0328(9) 0.0276(8) 0.0275(8) 0.0033(7) 0.0017(7) 0.0012(7)
C8 0.0265(8) 0.0246(8) 0.0323(9) 0.0007(7) 0.0024(7) 0.0016(7)
C9 0.0422(11) 0.0365(10) 0.0372(10) 0.0022(9) 0.0048(8) -0.0052(8)
C10 0.0581(14) 0.0475(13) 0.0481(13) 0.0069(11) 0.0163(11) -0.0139(10)
C11 0.0471(13) 0.0508(14) 0.0643(15) 0.0102(11) 0.0234(12) -0.0088(12)
C12 0.0348(11) 0.0368(11) 0.0584(14) 0.0043(8) 0.0150(10) -0.0013(10)
C13 0.0302(11) 0.0482(13) 0.0752(18) 0.0022(9) 0.0134(11) -0.0003(12)
C14 0.0276(10) 0.0450(12) 0.0753(17) -0.0074(9) 0.0021(10) 0.0020(12)
C15 0.0339(10) 0.0355(10) 0.0526(12) -0.0094(8) 0.0022(9) 0.0023(9)
C16 0.0439(12) 0.0477(13) 0.0591(14) -0.0169(11) -0.0028(11) -0.0113(11)
C17 0.0548(14) 0.0567(15) 0.0599(15) -0.0133(12) 0.0034(12) -0.0293(13)
C18 0.0446(12) 0.0522(14) 0.0562(14) -0.0064(10) 0.0086(10) -0.0267(12)
C19 0.0307(9) 0.0280(9) 0.0417(10) -0.0045(7) 0.0052(8) -0.0013(8)
C20 0.0288(9) 0.0267(8) 0.0417(10) 0.0001(7) 0.0071(8) 0.0010(8)
N1 0.0329(8) 0.0270(8) 0.0359(8) 0.0003(6) 0.0064(7) -0.0025(6)
N2 0.0322(8) 0.0342(8) 0.0423(9) -0.0047(7) 0.0063(7) -0.0097(7)
O1 0.0719(11) 0.0391(8) 0.0385(8) 0.0143(8) 0.0209(8) 0.0039(7)
O2 0.0367(7) 0.0324(7) 0.0387(7) 0.0110(6) 0.0062(6) -0.0004(6)
O3 0.0820(13) 0.0613(11) 0.0272(7) 0.0353(10) -0.0025(8) -0.0032(7)
O4 0.0310(7) 0.0253(6) 0.0388(7) 0.0043(5) -0.0016(6) -0.0032(5)
O5 0.0442(8) 0.0333(7) 0.0382(8) 0.0044(6) -0.0102(6) -0.0029(6)

loop_
_atom_type_symbol
_atom_type_description
_atom_type_scat_dispersion_real
_atom_type_scat_dispersion_imag
_atom_type_scat_source
C C 0.0033 0.0016 'International Tables Vol C Tables 4.2.6.8 and 6.1.1.4'
H H 0.0000 0.0000 'International Tables Vol C Tables 4.2.6.8 and 6.1.1.4'
N N 0.0061 0.0033 'International Tables Vol C Tables 4.2.6.8 and 6.1.1.4'
O O 0.0106 0.0060 'International Tables Vol C Tables 4.2.6.8 and 6.1.1.4'
Cu Cu 0.3201 1.2651 'International Tables Vol C Tables 4.2.6.8 and 6.1.1.4'

loop_
_geom_angle_atom_site_label_1
_geom_angle_atom_site_label_2
_geom_angle_atom_site_label_3
_geom_angle_site_symmetry_1
_geom_angle_site_symmetry_3
_geom_angle
_geom_angle_publ_flag
O2 Cu1 O4 . 2_446 95.25(6) yes
O2 Cu1 N1 . . 172.13(7) yes
O4 Cu1 N1 2_446 . 92.14(7) yes
O2 Cu1 N2 . . 90.96(7) yes
O4 Cu1 N2 2_446 . 173.08(6) yes
N1 Cu1 N2 . . 81.82(7) ?
O1 C1 O2 . . 124.35(18) ?
O1 C1 C2 . . 120.82(17) ?
O2 C1 C2 . . 114.81(17) ?
C7 C2 C3 . . 119.64(17) ?
C7 C2 C1 . . 120.54(17) ?
C3 C2 C1 . . 119.81(16) ?
C2 C3 C4 . . 120.40(17) ?
C2 C3 H3A . . 119.8 ?
C4 C3 H3A . . 119.8 ?
O3 C4 C5 . . 118.08(18) ?
O3 C4 C3 . . 122.17(18) ?
C5 C4 C3 . . 119.75(17) ?
C6 C5 C4 . . 119.82(17) ?
C6 C5 H5A . . 120.1 ?
C4 C5 H5A . . 120.1 ?
C5 C6 C7 . . 120.41(17) ?
C5 C6 C8 . . 120.19(16) ?
C7 C6 C8 . . 119.38(16) ?
C2 C7 C6 . . 119.93(17) ?
C2 C7 H7A . . 120.0 ?
C6 C7 H7A . . 120.0 ?
O5 C8 O4 . . 122.10(17) ?
O5 C8 C6 . . 120.52(17) ?
O4 C8 C6 . . 117.38(16) ?
N1 C9 C10 . . 122.0(2) ?
N1 C9 H9A . . 119.0 ?
C10 C9 H9A . . 119.0 ?
C11 C10 C9 . . 120.0(2) ?
C11 C10 H10A . . 120.0 ?
C9 C10 H10A . . 120.0 ?
C10 C11 C12 . . 119.5(2) ?
C10 C11 H11A . . 120.2 ?
C12 C11 H11A . . 120.2 ?
C20 C12 C11 . . 116.7(2) ?
C20 C12 C13 . . 118.7(2) ?
C11 C12 C13 . . 124.6(2) ?
C14 C13 C12 . . 121.4(2) ?
C14 C13 H13A . . 119.3 ?
C12 C13 H13A . . 119.3 ?
C13 C14 C15 . . 121.2(2) ?
C13 C14 H14A . . 119.4 ?
C15 C14 H14A . . 119.4 ?
C19 C15 C16 . . 116.5(2) ?
C19 C15 C14 . . 118.6(2) ?
C16 C15 C14 . . 124.9(2) ?
C17 C16 C15 . . 120.0(2) ?
C17 C16 H16A . . 120.0 ?
C15 C16 H16A . . 120.0 ?
C16 C17 C18 . . 119.4(2) ?
C16 C17 H17A . . 120.3 ?
C18 C17 H17A . . 120.3 ?
N2 C18 C17 . . 122.4(2) ?
N2 C18 H18A . . 118.8 ?
C17 C18 H18A . . 118.8 ?
N2 C19 C15 . . 123.6(2) ?
N2 C19 C20 . . 116.15(17) ?
C15 C19 C20 . . 120.26(19) ?
N1 C20 C12 . . 123.4(2) ?
N1 C20 C19 . . 116.77(17) ?
C12 C20 C19 . . 119.80(19) ?
C9 N1 C20 . . 118.31(18) ?
C9 N1 Cu1 . . 129.28(15) ?
C20 N1 Cu1 . . 112.40(13) ?
C18 N2 C19 . . 117.99(19) ?
C18 N2 Cu1 . . 129.17(16) ?
C19 N2 Cu1 . . 112.83(13) ?
C1 O2 Cu1 . . 112.81(12) ?
C4 O3 H3B . . 109.5 ?
C8 O4 Cu1 . 2_456 103.98(12) ?

loop_
_geom_bond_atom_site_label_1
_geom_bond_atom_site_label_2
_geom_bond_site_symmetry_2
_geom_bond_distance
_geom_bond_publ_flag
Cu1 O2 . 1.9197(14) yes
Cu1 O4 2_446 1.9683(14) yes
Cu1 N1 . 2.0105(17) yes
Cu1 N2 . 2.0129(17) yes
C1 O1 . 1.225(2) ?
C1 O2 . 1.280(2) ?
C1 C2 . 1.508(3) ?
C2 C7 . 1.388(3) ?
C2 C3 . 1.391(3) ?
C3 C4 . 1.395(3) ?
C3 H3A . 0.9300 ?
C4 O3 . 1.358(2) ?
C4 C5 . 1.388(3) ?
C5 C6 . 1.388(3) ?
C5 H5A . 0.9300 ?
C6 C7 . 1.394(3) ?
C6 C8 . 1.498(2) ?
C7 H7A . 0.9300 ?
C8 O5 . 1.245(2) ?
C8 O4 . 1.272(2) ?
C9 N1 . 1.326(3) ?
C9 C10 . 1.397(3) ?
C9 H9A . 0.9300 ?
C10 C11 . 1.368(4) ?
C10 H10A . 0.9300 ?
C11 C12 . 1.403(4) ?
C11 H11A . 0.9300 ?
C12 C20 . 1.404(3) ?
C12 C13 . 1.428(3) ?
C13 C14 . 1.351(4) ?
C13 H13A . 0.9300 ?
C14 C15 . 1.427(3) ?
C14 H14A . 0.9300 ?
C15 C19 . 1.403(3) ?
C15 C16 . 1.404(3) ?
C16 C17 . 1.361(4) ?
C16 H16A . 0.9300 ?
C17 C18 . 1.399(3) ?
C17 H17A . 0.9300 ?
C18 N2 . 1.328(3) ?
C18 H18A . 0.9300 ?
C19 N2 . 1.352(3) ?
C19 C20 . 1.428(3) ?
C20 N1 . 1.356(3) ?
O3 H3B . 0.8200 ?
O4 Cu1 2_456 1.9683(14) ?

loop_
_geom_hbond_atom_site_label_D
_geom_hbond_atom_site_label_H
_geom_hbond_atom_site_label_A
_geom_hbond_site_symmetry_A
_geom_hbond_distance_DH
_geom_hbond_distance_HA
_geom_hbond_distance_DA
_geom_hbond_angle_DHA
O3 H3B O5 4_666 0.82 1.86 2.677(2) 172.9

loop_
_geom_torsion_atom_site_label_1
_geom_torsion_atom_site_label_2
_geom_torsion_atom_site_label_3
_geom_torsion_atom_site_label_4
_geom_torsion_site_symmetry_1
_geom_torsion_site_symmetry_4
_geom_torsion
O1 C1 C2 C7 . . 24.1(3)
O2 C1 C2 C7 . . -157.51(17)
O1 C1 C2 C3 . . -154.8(2)
O2 C1 C2 C3 . . 23.6(3)
C7 C2 C3 C4 . . -2.6(3)
C1 C2 C3 C4 . . 176.31(18)
C2 C3 C4 O3 . . -178.0(2)
C2 C3 C4 C5 . . 1.3(3)
O3 C4 C5 C6 . . -179.7(2)
C3 C4 C5 C6 . . 1.0(3)
C4 C5 C6 C7 . . -2.0(3)
C4 C5 C6 C8 . . 179.52(18)
C3 C2 C7 C6 . . 1.6(3)
C1 C2 C7 C6 . . -177.32(17)
C5 C6 C7 C2 . . 0.7(3)
C8 C6 C7 C2 . . 179.19(17)
C5 C6 C8 O5 . . -150.24(19)
C7 C6 C8 O5 . . 31.3(3)
C5 C6 C8 O4 . . 30.4(3)
C7 C6 C8 O4 . . -148.06(18)
N1 C9 C10 C11 . . -0.7(4)
C9 C10 C11 C12 . . 0.4(4)
C10 C11 C12 C20 . . -0.1(4)
C10 C11 C12 C13 . . -179.0(3)
C20 C12 C13 C14 . . 0.7(4)
C11 C12 C13 C14 . . 179.6(3)
C12 C13 C14 C15 . . -1.6(4)
C13 C14 C15 C19 . . 2.1(4)
C13 C14 C15 C16 . . -177.4(3)
C19 C15 C16 C17 . . 0.1(4)
C14 C15 C16 C17 . . 179.6(3)
C15 C16 C17 C18 . . 0.4(4)
C16 C17 C18 N2 . . 0.0(5)
C16 C15 C19 N2 . . -1.0(3)
C14 C15 C19 N2 . . 179.5(2)
C16 C15 C19 C20 . . 177.9(2)
C14 C15 C19 C20 . . -1.6(3)
C11 C12 C20 N1 . . -0.1(3)
C13 C12 C20 N1 . . 178.9(2)
C11 C12 C20 C19 . . -179.3(2)
C13 C12 C20 C19 . . -0.3(3)
N2 C19 C20 N1 . . 0.5(3)
C15 C19 C20 N1 . . -178.48(19)
N2 C19 C20 C12 . . 179.7(2)
C15 C19 C20 C12 . . 0.8(3)
C10 C9 N1 C20 . . 0.5(3)
C10 C9 N1 Cu1 . . -178.49(17)
C12 C20 N1 C9 . . -0.1(3)
C19 C20 N1 C9 . . 179.08(18)
C12 C20 N1 Cu1 . . 179.02(17)
C19 C20 N1 Cu1 . . -1.8(2)
O4 Cu1 N1 C9 2_446 . 4.21(18)
N2 Cu1 N1 C9 . . -179.18(19)
O4 Cu1 N1 C20 2_446 . -174.81(14)
N2 Cu1 N1 C20 . . 1.79(14)
C17 C18 N2 C19 . . -0.9(4)
C17 C18 N2 Cu1 . . -179.2(2)
C15 C19 N2 C18 . . 1.4(3)
C20 C19 N2 C18 . . -177.6(2)
C15 C19 N2 Cu1 . . 179.98(17)
C20 C19 N2 Cu1 . . 1.0(2)
O2 Cu1 N2 C18 . . 0.0(2)
N1 Cu1 N2 C18 . . 176.9(2)
O2 Cu1 N2 C19 . . -178.42(15)
N1 Cu1 N2 C19 . . -1.54(15)
O1 C1 O2 Cu1 . . 8.4(3)
C2 C1 O2 Cu1 . . -169.92(12)
O4 Cu1 O2 C1 2_446 . -80.99(13)
N2 Cu1 O2 C1 . . 102.08(14)
O5 C8 O4 Cu1 . 2_456 0.6(2)
C6 C8 O4 Cu1 . 2_456 179.91(13)
